data_4507167
loop_
_publ_author_name
'Huang, Wen-Huan'
'Yang, Guo-Ping'
'Chen, Jun'
'Chen, Xin'
'Zhang, Cui-Ping'
'Wang, Yao-Yu'
'Shi, Qi-Zhen'

_publ_section_title
;
 Solvent Influence on Sizes of Channels in Three New Co(II) Complexes,
 Exhibiting an Active Replaceable Coordinated Site
;
_journal_issue 1
_journal_name_full 'Crystal Growth &amp; Design'
_journal_page_first 66
_journal_paper_doi 10.1021/cg301146u
_journal_volume 13
_journal_year 2013
_chemical_formula_sum 'C48 H44 Co3 N2 O24'
_chemical_formula_weight 1209.64
_chemical_name_systematic
; 
 ? 
;
_space_group_IT_number 14
_symmetry_space_group_name_Hall '-P 2yn'
_symmetry_space_group_name_H-M 'P 1 21/n 1'
_atom_sites_solution_hydrogens geom
_atom_sites_solution_primary direct
_atom_sites_solution_secondary difmap
_audit_creation_method SHELXL-97
_cell_angle_alpha 90.00
_cell_angle_beta 116.5610(10)
_cell_angle_gamma 90.00
_cell_formula_units_Z 2
_cell_length_a 17.6585(15)
_cell_length_b 10.7181(9)
_cell_length_c 17.9598(15)
_cell_measurement_temperature 296(2)
_cell_volume 3040.4(4)
_computing_structure_refinement 'SHELXL-97 (Sheldrick, 1997)'
_computing_structure_solution 'SHELXS-97 (Sheldrick, 1990)'
_diffrn_ambient_temperature 296(2)
_diffrn_measured_fraction_theta_full 0.999
_diffrn_measured_fraction_theta_max 0.999
_diffrn_radiation_monochromator graphite
_diffrn_radiation_source 'fine-focus sealed tube'
_diffrn_radiation_type MoK\a
_diffrn_radiation_wavelength 0.71073
_diffrn_reflns_av_R_equivalents 0.0504
_diffrn_reflns_av_sigmaI/netI 0.0592
_diffrn_reflns_limit_h_max 21
_diffrn_reflns_limit_h_min -21
_diffrn_reflns_limit_k_max 12
_diffrn_reflns_limit_k_min -7
_diffrn_reflns_limit_l_max 21
_diffrn_reflns_limit_l_min -21
_diffrn_reflns_number 15109
_diffrn_reflns_theta_full 25.09
_diffrn_reflns_theta_max 25.09
_diffrn_reflns_theta_min 1.34
_exptl_absorpt_coefficient_mu 0.883
_exptl_absorpt_correction_T_max 1.00000
_exptl_absorpt_correction_T_min 0.91404
_exptl_absorpt_correction_type multi-scan
_exptl_absorpt_process_details sadabs
_exptl_crystal_density_diffrn 1.321
_exptl_crystal_density_method 'not measured'
_exptl_crystal_F_000 1238
_exptl_crystal_size_max 0.22
_exptl_crystal_size_mid 0.19
_exptl_crystal_size_min 0.17
_refine_diff_density_max 0.416
_refine_diff_density_min -0.514
_refine_diff_density_rms 0.112
_refine_ls_extinction_method none
_refine_ls_goodness_of_fit_ref 1.022
_refine_ls_hydrogen_treatment constr
_refine_ls_matrix_type full
_refine_ls_number_parameters 353
_refine_ls_number_reflns 5414
_refine_ls_number_restraints 6
_refine_ls_restrained_S_all 1.034
_refine_ls_R_factor_all 0.0551
_refine_ls_R_factor_gt 0.0427
_refine_ls_shift/su_max 0.001
_refine_ls_shift/su_mean 0.000
_refine_ls_structure_factor_coef Fsqd
_refine_ls_weighting_details 'calc w=1/[\s^2^(Fo^2^)+(0.0700P)^2^+0.3915P] where P=(Fo^2^+2Fc^2^)/3'
_refine_ls_weighting_scheme calc
_refine_ls_wR_factor_gt 0.1217
_refine_ls_wR_factor_ref 0.1264
_reflns_number_gt 4184
_reflns_number_total 5414
_reflns_threshold_expression >2sigma(I)
_cod_data_source_file cg301146u_si_002.cif
_cod_data_source_block xb5656
_cod_original_sg_symbol_H-M P2(1)/n
_cod_database_code 4507167

loop_
_symmetry_equiv_pos_as_xyz
'x, y, z'
'-x+1/2, y+1/2, -z+1/2'
'-x, -y, -z'
'x-1/2, -y-1/2, z-1/2'

loop_
_atom_site_label
_atom_site_type_symbol
_atom_site_fract_x
_atom_site_fract_y
_atom_site_fract_z
_atom_site_U_iso_or_equiv
_atom_site_adp_type
_atom_site_occupancy
_atom_site_symmetry_multiplicity
_atom_site_calc_flag
_atom_site_refinement_flags
C1 C 0.2776(2) 0.4692(3) 1.02203(19) 0.0294(7) Uani 1 1 d .
C2 C 0.3222(2) 0.4713(3) 0.96733(19) 0.0291(7) Uani 1 1 d .
C3 C 0.3569(2) 0.3645(3) 0.9525(2) 0.0338(8) Uani 1 1 d .
H3 H 0.3568 0.2905 0.9795 0.041 Uiso 1 1 calc R
C4 C 0.3920(2) 0.3677(3) 0.8973(2) 0.0367(8) Uani 1 1 d .
C5 C 0.3909(2) 0.4754(4) 0.8545(2) 0.0423(9) Uani 1 1 d .
H5 H 0.4122 0.4761 0.8156 0.051 Uiso 1 1 calc R
C6 C 0.3228(2) 0.5805(3) 0.9268(2) 0.0376(8) Uani 1 1 d .
H6 H 0.3000 0.6530 0.9369 0.045 Uiso 1 1 calc R
C7 C 0.3573(2) 0.5817(3) 0.8713(2) 0.0404(9) Uani 1 1 d .
C8 C 0.3975(3) 0.7263(4) 0.7911(2) 0.0444(9) Uani 1 1 d .
C9 C 0.4832(2) 0.7056(4) 0.8239(2) 0.0447(10) Uani 1 1 d .
H9 H 0.5109 0.6606 0.8730 0.054 Uiso 1 1 calc R
C10 C 0.5283(2) 0.7523(3) 0.7832(2) 0.0393(9) Uani 1 1 d .
H10 H 0.5865 0.7398 0.8058 0.047 Uiso 1 1 calc R
C11 C 0.4869(2) 0.8173(3) 0.7092(2) 0.0301(7) Uani 1 1 d .
C12 C 0.3553(2) 0.7931(4) 0.7179(2) 0.0460(10) Uani 1 1 d .
H12 H 0.2975 0.8086 0.6966 0.055 Uiso 1 1 calc R
C13 C 0.4002(2) 0.8362(3) 0.6771(2) 0.0397(9) Uani 1 1 d .
H13 H 0.3719 0.8790 0.6271 0.048 Uiso 1 1 calc R
C14 C 0.5329(2) 0.8661(3) 0.66242(19) 0.0274(7) Uani 1 1 d .
C15 C 0.4527(3) 0.2487(4) 0.8239(2) 0.0461(10) Uani 1 1 d .
C16 C 0.3992(3) 0.1981(4) 0.7471(3) 0.0540(11) Uani 1 1 d .
H16 H 0.3440 0.1756 0.7348 0.065 Uiso 1 1 calc R
C17 C 0.4300(2) 0.1820(4) 0.6893(2) 0.0433(9) Uani 1 1 d .
H17 H 0.3948 0.1498 0.6370 0.052 Uiso 1 1 calc R
C18 C 0.5127(2) 0.2130(3) 0.7081(2) 0.0310(7) Uani 1 1 d .
C19 C 0.5333(3) 0.2833(4) 0.8432(2) 0.0516(11) Uani 1 1 d .
H19 H 0.5677 0.3184 0.8948 0.062 Uiso 1 1 calc R
C20 C 0.5636(2) 0.2657(4) 0.7849(2) 0.0463(10) Uani 1 1 d .
H20 H 0.6187 0.2894 0.7975 0.056 Uiso 1 1 calc R
C21 C 0.5479(2) 0.1868(3) 0.64663(19) 0.0268(7) Uani 1 1 d .
C22 C 0.3005(2) 0.3666(4) 1.2950(2) 0.0408(9) Uani 1 1 d .
H22 H 0.2598 0.3133 1.2969 0.049 Uiso 1 1 calc R
C23 C 0.4302(3) 0.4777(4) 1.3670(3) 0.0690(14) Uani 1 1 d .
H23A H 0.4840 0.4380 1.3984 0.103 Uiso 1 1 calc R
H23B H 0.4289 0.5558 1.3926 0.103 Uiso 1 1 calc R
H23C H 0.4220 0.4922 1.3111 0.103 Uiso 1 1 calc R
C24 C 0.3704(4) 0.3505(5) 1.4440(3) 0.0795(16) Uani 1 1 d .
H24A H 0.3224 0.2985 1.4335 0.119 Uiso 1 1 calc R
H24B H 0.3717 0.4191 1.4789 0.119 Uiso 1 1 calc R
H24C H 0.4214 0.3026 1.4714 0.119 Uiso 1 1 calc R
Co1 Co 0.20159(3) 0.32142(4) 1.11549(2) 0.02550(15) Uani 1 1 d .
Co2 Co 0.0000 0.5000 1.0000 0.02332(17) Uani 1 2 d S
H2WB H 0.2471 0.0838 1.1094 0.30(5) Uiso 1 1 d RD
H3WB H 0.1573 0.1637 0.9988 0.15(3) Uiso 1 1 d RD
N1 N 0.3638(2) 0.3982(3) 1.36531(17) 0.0461(8) Uani 1 1 d .
O1 O 0.27423(15) 0.3669(2) 1.05486(14) 0.0357(6) Uani 1 1 d .
O2 O 0.24473(18) 0.5698(2) 1.02885(17) 0.0513(7) Uani 1 1 d .
O3 O 0.3473(2) 0.6929(3) 0.8291(2) 0.0686(10) Uani 1 1 d .
O4 O 0.48785(14) 0.8798(2) 0.58421(13) 0.0344(6) Uani 1 1 d .
O5 O 0.60932(14) 0.8923(2) 0.69903(13) 0.0383(6) Uani 1 1 d .
O6 O 0.4230(2) 0.2554(3) 0.88475(18) 0.0611(8) Uani 1 1 d .
O7 O 0.62486(14) 0.2114(2) 0.67070(14) 0.0356(6) Uani 1 1 d .
O8 O 0.49786(14) 0.1425(2) 0.57755(13) 0.0340(5) Uani 1 1 d .
O9 O 0.29068(15) 0.4030(2) 1.22536(14) 0.0412(6) Uani 1 1 d .
O1W O 0.13563(13) 0.50083(19) 1.07624(12) 0.0257(5) Uani 1 1 d .
O2W O 0.26088(15) 0.1450(2) 1.15313(15) 0.0413(6) Uani 1 1 d D
H2WA H 0.3046 0.1529 1.1965 0.062 Uiso 1 1 d RD
O3W O 0.12214(15) 0.2152(2) 1.01117(14) 0.0405(6) Uani 1 1 d D
H3WA H 0.0908 0.2619 0.9739 0.061 Uiso 1 1 d RD

loop_
_atom_site_aniso_label
_atom_site_aniso_U_11
_atom_site_aniso_U_22
_atom_site_aniso_U_33
_atom_site_aniso_U_23
_atom_site_aniso_U_13
_atom_site_aniso_U_12
C1 0.0303(18) 0.039(2) 0.0283(17) 0.0026(14) 0.0216(15) -0.0010(14)
C2 0.0292(18) 0.039(2) 0.0272(17) -0.0007(14) 0.0196(15) -0.0020(14)
C3 0.041(2) 0.039(2) 0.0319(18) 0.0017(15) 0.0258(16) -0.0025(16)
C4 0.043(2) 0.043(2) 0.039(2) -0.0033(16) 0.0321(18) -0.0034(16)
C5 0.051(2) 0.053(2) 0.044(2) 0.0093(17) 0.040(2) 0.0028(18)
C6 0.039(2) 0.041(2) 0.048(2) 0.0063(17) 0.0326(18) 0.0007(16)
C7 0.044(2) 0.045(2) 0.046(2) 0.0134(17) 0.0324(19) 0.0044(17)
C8 0.057(3) 0.047(2) 0.051(2) 0.0133(18) 0.043(2) 0.0057(19)
C9 0.049(2) 0.053(3) 0.036(2) 0.0232(17) 0.0227(19) 0.0064(18)
C10 0.039(2) 0.049(2) 0.0340(19) 0.0136(16) 0.0197(17) 0.0007(17)
C11 0.037(2) 0.0316(19) 0.0280(17) 0.0045(14) 0.0200(15) -0.0029(14)
C12 0.037(2) 0.056(3) 0.058(3) 0.0178(19) 0.032(2) 0.0058(17)
C13 0.038(2) 0.051(2) 0.0344(19) 0.0173(16) 0.0198(17) 0.0061(16)
C14 0.0346(19) 0.0276(18) 0.0250(17) 0.0040(13) 0.0177(15) -0.0012(14)
C15 0.066(3) 0.047(2) 0.052(2) -0.0025(18) 0.051(2) 0.0032(19)
C16 0.049(3) 0.066(3) 0.068(3) -0.009(2) 0.046(2) -0.008(2)
C17 0.041(2) 0.055(3) 0.043(2) -0.0101(17) 0.0281(19) -0.0065(17)
C18 0.0336(19) 0.036(2) 0.0319(18) -0.0045(14) 0.0217(16) 0.0005(14)
C19 0.057(3) 0.070(3) 0.037(2) -0.0190(19) 0.029(2) -0.008(2)
C20 0.040(2) 0.064(3) 0.043(2) -0.0148(19) 0.0257(19) -0.0093(19)
C21 0.0332(19) 0.0254(17) 0.0265(17) 0.0006(13) 0.0175(15) 0.0026(13)
C22 0.043(2) 0.043(2) 0.034(2) -0.0044(16) 0.0144(17) -0.0021(17)
C23 0.061(3) 0.054(3) 0.063(3) -0.010(2) 0.001(2) -0.005(2)
C24 0.108(4) 0.073(4) 0.032(2) -0.003(2) 0.009(3) 0.010(3)
Co1 0.0260(3) 0.0321(3) 0.0238(2) 0.00327(17) 0.0160(2) 0.00195(17)
Co2 0.0263(3) 0.0303(4) 0.0185(3) -0.0005(2) 0.0146(3) 0.0031(2)
N1 0.056(2) 0.0400(19) 0.0289(17) -0.0044(13) 0.0066(15) 0.0042(15)
O1 0.0436(15) 0.0386(14) 0.0402(13) 0.0084(11) 0.0324(12) 0.0054(11)
O2 0.074(2) 0.0391(16) 0.0766(19) 0.0081(13) 0.0659(17) 0.0069(13)
O3 0.084(2) 0.066(2) 0.100(2) 0.0443(17) 0.081(2) 0.0293(16)
O4 0.0350(13) 0.0488(15) 0.0201(11) 0.0039(10) 0.0129(10) -0.0120(11)
O5 0.0294(14) 0.0565(17) 0.0303(13) 0.0138(11) 0.0145(11) -0.0051(11)
O6 0.101(2) 0.0461(17) 0.078(2) 0.0048(15) 0.078(2) 0.0121(16)
O7 0.0350(14) 0.0497(15) 0.0316(13) -0.0103(11) 0.0234(11) -0.0042(11)
O8 0.0332(13) 0.0421(14) 0.0283(12) -0.0064(10) 0.0151(11) 0.0031(10)
O9 0.0403(15) 0.0497(16) 0.0313(13) -0.0009(11) 0.0141(11) -0.0031(11)
O1W 0.0275(12) 0.0287(12) 0.0260(11) -0.0003(9) 0.0165(10) 0.0022(9)
O2W 0.0367(14) 0.0386(14) 0.0359(14) 0.0059(11) 0.0050(11) 0.0069(11)
O3W 0.0378(14) 0.0425(15) 0.0357(14) 0.0011(11) 0.0117(12) 0.0064(11)

loop_
_atom_type_symbol
_atom_type_description
_atom_type_scat_dispersion_real
_atom_type_scat_dispersion_imag
_atom_type_scat_source
C C 0.0033 0.0016 'International Tables Vol C Tables 4.2.6.8 and 6.1.1.4'
H H 0.0000 0.0000 'International Tables Vol C Tables 4.2.6.8 and 6.1.1.4'
N N 0.0061 0.0033 'International Tables Vol C Tables 4.2.6.8 and 6.1.1.4'
O O 0.0106 0.0060 'International Tables Vol C Tables 4.2.6.8 and 6.1.1.4'
Co Co 0.3494 0.9721 'International Tables Vol C Tables 4.2.6.8 and 6.1.1.4'

loop_
_geom_angle_atom_site_label_1
_geom_angle_atom_site_label_2
_geom_angle_atom_site_label_3
_geom_angle
_geom_angle_site_symmetry_1
_geom_angle_site_symmetry_3
O2 C1 O1 125.6(3) . .
O2 C1 C2 116.7(3) . .
O1 C1 C2 117.7(3) . .
C6 C2 C3 119.5(3) . .
C6 C2 C1 119.0(3) . .
C3 C2 C1 121.3(3) . .
C2 C3 C4 119.8(3) . .
O6 C4 C5 123.0(3) . .
O6 C4 C3 115.6(3) . .
C5 C4 C3 121.3(3) . .
C7 C5 C4 118.0(3) . .
C2 C6 C7 119.9(3) . .
C5 C7 O3 123.7(3) . .
C5 C7 C6 121.4(3) . .
O3 C7 C6 114.6(3) . .
C9 C8 C12 120.9(3) . .
C9 C8 O3 124.8(3) . .
C12 C8 O3 114.1(3) . .
C8 C9 C10 119.7(3) . .
C11 C10 C9 120.3(3) . .
C10 C11 C13 118.8(3) . .
C10 C11 C14 121.8(3) . .
C13 C11 C14 119.4(3) . .
C13 C12 C8 118.9(3) . .
C12 C13 C11 121.4(3) . .
O5 C14 O4 123.5(3) . .
O5 C14 C11 121.0(3) . .
O4 C14 C11 115.4(3) . .
C19 C15 C16 122.1(3) . .
C19 C15 O6 120.0(4) . .
C16 C15 O6 117.8(4) . .
C17 C16 C15 118.3(4) . .
C16 C17 C18 120.9(4) . .
C17 C18 C20 119.0(3) . .
C17 C18 C21 120.6(3) . .
C20 C18 C21 120.4(3) . .
C15 C19 C20 119.0(3) . .
C19 C20 C18 120.7(3) . .
O8 C21 O7 126.7(3) . .
O8 C21 C18 117.0(3) . .
O7 C21 C18 116.3(3) . .
O9 C22 N1 124.4(4) . .
O7 Co1 O1 175.60(9) 4_566 .
O7 Co1 O9 89.80(9) 4_566 .
O1 Co1 O9 90.93(10) . .
O7 Co1 O3W 90.92(10) 4_566 .
O1 Co1 O3W 88.99(10) . .
O9 Co1 O3W 171.64(10) . .
O7 Co1 O2W 91.82(9) 4_566 .
O1 Co1 O2W 92.51(10) . .
O9 Co1 O2W 90.92(10) . .
O3W Co1 O2W 80.73(9) . .
O7 Co1 O1W 86.26(8) 4_566 .
O1 Co1 O1W 89.40(8) . .
O9 Co1 O1W 90.24(9) . .
O3W Co1 O1W 98.12(9) . .
O2W Co1 O1W 177.74(9) . .
O4 Co2 O4 180.000(1) 4_576 2_546
O4 Co2 O8 94.09(9) 4_576 2_556
O4 Co2 O8 85.91(9) 2_546 2_556
O4 Co2 O8 85.91(9) 4_576 4_566
O4 Co2 O8 94.09(9) 2_546 4_566
O8 Co2 O8 180.000(1) 2_556 4_566
O4 Co2 O1W 91.03(8) 4_576 3_567
O4 Co2 O1W 88.97(8) 2_546 3_567
O8 Co2 O1W 85.73(8) 2_556 3_567
O8 Co2 O1W 94.27(8) 4_566 3_567
O4 Co2 O1W 88.97(8) 4_576 .
O4 Co2 O1W 91.03(8) 2_546 .
O8 Co2 O1W 94.27(8) 2_556 .
O8 Co2 O1W 85.73(8) 4_566 .
O1W Co2 O1W 180.000(1) 3_567 .
C22 N1 C23 120.8(3) . .
C22 N1 C24 120.7(4) . .
C23 N1 C24 118.5(4) . .
C1 O1 Co1 128.2(2) . .
C7 O3 C8 122.7(3) . .
C14 O4 Co2 131.2(2) . 2_556
C4 O6 C15 118.9(3) . .
C21 O7 Co1 130.5(2) . 4_665
C21 O8 Co2 136.6(2) . 2_546
C22 O9 Co1 121.7(2) . .
Co2 O1W Co1 118.56(9) . .

loop_
_geom_bond_atom_site_label_1
_geom_bond_atom_site_label_2
_geom_bond_distance
_geom_bond_site_symmetry_2
C1 O2 1.256(4) .
C1 O1 1.259(4) .
C1 C2 1.510(4) .
C2 C6 1.380(5) .
C2 C3 1.380(5) .
C3 C4 1.385(4) .
C4 O6 1.382(4) .
C4 C5 1.382(5) .
C5 C7 1.379(5) .
C6 C7 1.382(4) .
C7 O3 1.381(4) .
C8 C9 1.374(5) .
C8 C12 1.386(5) .
C8 O3 1.386(4) .
C9 C10 1.393(5) .
C10 C11 1.385(4) .
C11 C13 1.389(5) .
C11 C14 1.499(4) .
C12 C13 1.378(5) .
C14 O5 1.240(4) .
C14 O4 1.276(4) .
C15 C19 1.357(5) .
C15 C16 1.387(6) .
C15 O6 1.409(4) .
C16 C17 1.382(5) .
C17 C18 1.383(5) .
C18 C20 1.387(5) .
C18 C21 1.516(4) .
C19 C20 1.385(5) .
C21 O8 1.251(4) .
C21 O7 1.256(4) .
C22 O9 1.245(4) .
C22 N1 1.304(4) .
C23 N1 1.438(5) .
C24 N1 1.458(5) .
Co1 O7 2.036(2) 4_566
Co1 O1 2.078(2) .
Co1 O9 2.087(2) .
Co1 O3W 2.103(2) .
Co1 O2W 2.121(2) .
Co1 O1W 2.195(2) .
Co2 O4 2.069(2) 4_576
Co2 O4 2.069(2) 2_546
Co2 O8 2.078(2) 2_556
Co2 O8 2.078(2) 4_566
Co2 O1W 2.163(2) 3_567
Co2 O1W 2.163(2) .
O4 Co2 2.069(2) 2_556
O7 Co1 2.036(2) 4_665
O8 Co2 2.078(2) 2_546
